data_4061528
_journal_name_full Organometallics
_journal_paper_doi 10.1021/om050307c
_journal_year 2005
_chemical_formula_moiety \h^5^-(2-ferrocenyl)-indene]-Cr(CO)~3~
_chemical_formula_sum 'C22 H16 Cr Fe O3'
_chemical_formula_weight 436.20
_space_group_IT_number 14
_symmetry_cell_setting monoclinic
_symmetry_space_group_name_Hall '-P 2ybc'
_symmetry_space_group_name_H-M 'P 1 21/c 1'
_cell_angle_alpha 90.00
_cell_angle_beta 105.70(3)
_cell_angle_gamma 90.00
_cell_formula_units_Z 4
_cell_length_a 12.029(3)
_cell_length_b 10.442(2)
_cell_length_c 15.187(3)
_cell_measurement_temperature 293(2)
_cell_volume 1836.4(7)
_diffrn_ambient_temperature 293(2)
_exptl_crystal_density_diffrn 1.578
_cod_original_sg_symbol_H-M 'P 21/c'
_cod_database_code 4061528

loop_
_symmetry_equiv_pos_as_xyz
'x, y, z'
'-x, y+1/2, -z+1/2'
'-x, -y, -z'
'x, -y-1/2, z-1/2'

loop_
_atom_site_label
_atom_site_type_symbol
_atom_site_fract_x
_atom_site_fract_y
_atom_site_fract_z
_atom_site_U_iso_or_equiv
_atom_site_adp_type
_atom_site_occupancy
_atom_site_symmetry_multiplicity
_atom_site_calc_flag
_atom_site_refinement_flags
_atom_site_disorder_assembly
_atom_site_disorder_group
Fe Fe 0.18621(5) 0.24756(5) 0.38798(4) 0.03921(16) Uani 1 1 d . . .
Cr Cr -0.33679(5) 0.32834(6) 0.36684(5) 0.04332(18) Uani 1 1 d . . .
O1 O -0.4649(4) 0.5634(4) 0.3936(3) 0.0851(12) Uani 1 1 d . . .
O2 O -0.1445(4) 0.5036(4) 0.3579(4) 0.0957(15) Uani 1 1 d . . .
O3 O -0.4400(5) 0.3645(5) 0.1661(3) 0.0986(15) Uani 1 1 d . . .
C1 C 0.1816(4) 0.2056(5) 0.5185(3) 0.0565(12) Uani 1 1 d . . .
H1 H 0.1733 0.2740 0.5696 0.068 Uiso 1 1 calc R . .
C2 C 0.0887(3) 0.1423(4) 0.4525(3) 0.0463(9) Uani 1 1 d . . .
C3 C 0.1396(4) 0.0634(4) 0.3970(4) 0.0581(11) Uani 1 1 d . . .
H3 H 0.0935 0.0052 0.3401 0.070 Uiso 1 1 calc R . .
C4 C 0.2616(4) 0.0749(5) 0.4298(4) 0.0679(15) Uani 1 1 d . . .
H4 H 0.3242 0.0258 0.4027 0.081 Uiso 1 1 calc R . .
C5 C 0.2864(4) 0.1603(6) 0.5030(4) 0.0678(15) Uani 1 1 d . . .
H5 H 0.3720 0.1880 0.5421 0.081 Uiso 1 1 calc R . .
C6 C 0.0758(5) 0.3649(5) 0.3011(4) 0.0671(14) Uani 1 1 d . . .
H6 H -0.0171 0.3631 0.2870 0.081 Uiso 1 1 calc R . .
C7 C 0.1420(6) 0.2954(6) 0.2544(3) 0.0789(17) Uani 1 1 d . . .
H7 H 0.1090 0.2302 0.1982 0.095 Uiso 1 1 calc R . .
C8 C 0.2574(6) 0.3255(7) 0.2933(5) 0.083(2) Uani 1 1 d . . .
H8 H 0.3300 0.2873 0.2726 0.100 Uiso 1 1 calc R . .
C9 C 0.2632(6) 0.4117(6) 0.3621(5) 0.0848(19) Uani 1 1 d . . .
H9 H 0.3410 0.4542 0.4048 0.102 Uiso 1 1 calc R . .
C10 C 0.1503(6) 0.4353(5) 0.3678(4) 0.0760(16) Uani 1 1 d . . .
H10 H 0.1264 0.4980 0.4163 0.091 Uiso 1 1 calc R . .
C11 C -0.0805(4) 0.2252(4) 0.5061(3) 0.0449(9) Uani 1 1 d . . .
H11 H -0.0322 0.2751 0.5667 0.054 Uiso 1 1 calc R . .
C12 C -0.0345(3) 0.1593(4) 0.4432(3) 0.0428(8) Uani 1 1 d . . .
C13 C -0.1242(3) 0.1064(4) 0.3695(3) 0.0443(8) Uani 1 1 d . . .
H13A H -0.1163 0.0035 0.3670 0.053 Uiso 1 1 calc R . .
H13B H -0.1204 0.1460 0.3047 0.053 Uiso 1 1 calc R . .
C14 C -0.2340(3) 0.1429(4) 0.3902(3) 0.0435(8) Uani 1 1 d . . .
C15 C -0.2067(3) 0.2133(4) 0.4736(3) 0.0431(8) Uani 1 1 d . . .
C16 C -0.2954(4) 0.2557(5) 0.5113(3) 0.0571(11) Uani 1 1 d . . .
H16 H -0.2757 0.3102 0.5740 0.069 Uiso 1 1 calc R . .
C17 C -0.4102(5) 0.2248(5) 0.4647(4) 0.0656(14) Uani 1 1 d . . .
H17 H -0.4791 0.2546 0.4933 0.079 Uiso 1 1 calc R . .
C18 C -0.4372(4) 0.1568(5) 0.3827(4) 0.0654(14) Uani 1 1 d . . .
H18 H -0.5263 0.1352 0.3485 0.078 Uiso 1 1 calc R . .
C19 C -0.3488(4) 0.1160(4) 0.3440(4) 0.0554(11) Uani 1 1 d . . .
H19 H -0.3696 0.0649 0.2798 0.066 Uiso 1 1 calc R . .
C20 C -0.2190(4) 0.4347(4) 0.3602(4) 0.0598(12) Uani 1 1 d . . .
C21 C -0.4152(4) 0.4718(5) 0.3842(3) 0.0553(10) Uani 1 1 d . . .
C22 C -0.4002(5) 0.3495(5) 0.2437(4) 0.0654(13) Uani 1 1 d . . .

loop_
_atom_site_aniso_label
_atom_site_aniso_U_11
_atom_site_aniso_U_22
_atom_site_aniso_U_33
_atom_site_aniso_U_23
_atom_site_aniso_U_13
_atom_site_aniso_U_12
Fe 0.0410(3) 0.0402(3) 0.0361(3) 0.0074(2) 0.0101(2) 0.0013(2)
Cr 0.0421(3) 0.0388(3) 0.0513(4) 0.0050(3) 0.0164(3) 0.0016(3)
O1 0.080(3) 0.062(2) 0.113(3) -0.009(2) 0.026(2) 0.023(2)
O2 0.075(3) 0.060(2) 0.166(5) 0.021(3) 0.054(3) -0.008(2)
O3 0.132(4) 0.095(3) 0.056(2) 0.006(2) 0.005(2) -0.002(3)
C1 0.038(2) 0.090(3) 0.038(2) 0.021(2) 0.0043(16) -0.004(2)
C2 0.0409(19) 0.048(2) 0.049(2) 0.0177(18) 0.0106(16) 0.0001(16)
C3 0.055(2) 0.037(2) 0.085(3) 0.007(2) 0.024(2) 0.0047(18)
C4 0.050(2) 0.056(3) 0.102(4) 0.036(3) 0.029(3) 0.018(2)
C5 0.042(2) 0.092(4) 0.064(3) 0.038(3) 0.006(2) 0.002(2)
C6 0.059(3) 0.071(3) 0.071(3) 0.034(3) 0.018(2) 0.017(2)
C7 0.117(5) 0.080(4) 0.038(2) 0.010(2) 0.017(3) 0.005(4)
C8 0.087(4) 0.091(4) 0.092(4) 0.051(4) 0.057(4) 0.032(3)
C9 0.085(4) 0.070(4) 0.089(4) 0.030(3) 0.006(3) -0.029(3)
C10 0.116(5) 0.043(3) 0.084(4) 0.013(2) 0.051(4) 0.012(3)
C11 0.049(2) 0.048(2) 0.0373(19) 0.0026(16) 0.0108(16) -0.0023(17)
C12 0.0412(19) 0.0404(19) 0.046(2) 0.0098(16) 0.0096(16) 0.0000(15)
C13 0.042(2) 0.0399(19) 0.050(2) -0.0039(16) 0.0119(17) 0.0000(16)
C14 0.0418(19) 0.0355(18) 0.051(2) 0.0019(16) 0.0097(16) -0.0060(15)
C15 0.046(2) 0.0394(19) 0.046(2) 0.0073(16) 0.0163(17) -0.0005(16)
C16 0.065(3) 0.056(3) 0.060(3) 0.014(2) 0.034(2) 0.006(2)
C17 0.059(3) 0.061(3) 0.089(4) 0.022(3) 0.042(3) 0.006(2)
C18 0.044(2) 0.052(3) 0.102(4) 0.017(3) 0.023(2) -0.006(2)
C19 0.046(2) 0.042(2) 0.074(3) 0.002(2) 0.008(2) -0.0080(18)
C20 0.055(2) 0.045(2) 0.085(3) 0.015(2) 0.028(2) 0.007(2)
C21 0.048(2) 0.052(2) 0.065(3) 0.001(2) 0.014(2) 0.001(2)
C22 0.088(4) 0.050(3) 0.058(3) 0.002(2) 0.019(3) 0.006(2)

loop_
_geom_bond_atom_site_label_1
_geom_bond_atom_site_label_2
_geom_bond_distance
_geom_bond_site_symmetry_2
_geom_bond_publ_flag
Fe C10 2.013(5) . ?
Fe C6 2.014(5) . ?
Fe C7 2.016(5) . ?
Fe C3 2.018(4) . ?
Fe C8 2.033(5) . ?
Fe C9 2.036(5) . ?
Fe C4 2.041(5) . ?
Fe C2 2.042(4) . ?
Fe C1 2.045(4) . ?
Fe C5 2.048(4) . ?
Cr C20 1.825(5) . ?
Cr C21 1.827(5) . ?
Cr C22 1.831(5) . ?
Cr C17 2.207(5) . ?
Cr C18 2.210(4) . ?
Cr C19 2.243(5) . ?
Cr C16 2.246(5) . ?
Cr C15 2.269(4) . ?
Cr C14 2.273(4) . ?
O1 C21 1.158(6) . ?
O2 C20 1.157(6) . ?
O3 C22 1.158(6) . ?
C1 C5 1.424(7) . ?
C1 C2 1.443(6) . ?
C1 H1 1.0800 . ?
C2 C3 1.430(6) . ?
C2 C12 1.461(5) . ?
C3 C4 1.421(7) . ?
C3 H3 1.0800 . ?
C4 C5 1.393(8) . ?
C4 H4 1.0800 . ?
C5 H5 1.0800 . ?
C6 C10 1.371(9) . ?
C6 C7 1.403(8) . ?
C6 H6 1.0800 . ?
C7 C8 1.390(9) . ?
C7 H7 1.0800 . ?
C8 C9 1.367(9) . ?
C8 H8 1.0800 . ?
C9 C10 1.406(9) . ?
C9 H9 1.0800 . ?
C10 H10 1.0800 . ?
C11 C12 1.405(6) . ?
C11 C15 1.469(6) . ?
C11 H11 1.0800 . ?
C12 C13 1.438(5) . ?
C13 C14 1.488(5) . ?
C13 H13A 1.0800 . ?
C13 H13B 1.0800 . ?
C14 C19 1.398(6) . ?
C14 C15 1.423(6) . ?
C15 C16 1.411(6) . ?
C16 C17 1.408(8) . ?
C16 H16 1.0800 . ?
C17 C18 1.394(8) . ?
C17 H17 1.0800 . ?
C18 C19 1.413(7) . ?
C18 H18 1.0800 . ?
C19 H19 1.0800 . ?
